data_4021457
loop_
_publ_author_name
'Natalia P\'erez-Hern\'andez'
'Mart\'in Febles'
'Cirilo P\'erez'
'Mat\'ias L. Rodr\'iguez'
'Concepci\'on Foces-Foces'
'Julio D. Mart\'in'

_publ_section_title
;
 Synthesis and Structure of Hydroxyl Acids of General Structure
 7,7-Alkenyl/alkynyl-5-hydroxymethyl-6-oxabicyclo[3.2.1]octane-
 1-carboxylic Acid
;
_journal_name_full 'Journal of Organic Chemistry'
_journal_page_first 1139
_journal_page_last 1151
_journal_paper_doi 10.1021/jo052237p
_journal_volume 71
_journal_year 2006
_chemical_formula_moiety 'C13 H14 O4 '
_chemical_formula_sum 'C13 H14 O4'
_chemical_formula_weight 240.29
_chemical_name_systematic
;
 (1R*, 5R*, 7S*)-7-ethyl-5-hydroxymethyl-7-vinyl-6-
oxabicyclo[3.2.1]octane-1-carboxylic acid
;
_space_group_IT_number 2
_symmetry_cell_setting triclinic
_symmetry_space_group_name_Hall '-P 1'
_symmetry_space_group_name_H-M 'P -1'
_atom_sites_solution_hydrogens geom
_atom_sites_solution_primary direct
_atom_sites_solution_secondary difmap
_audit_creation_method SHELXL-97
_cell_angle_alpha 108.900(14)
_cell_angle_beta 89.388(16)
_cell_angle_gamma 108.722(13)
_cell_formula_units_Z 2
_cell_length_a 7.686(3)
_cell_length_b 7.823(2)
_cell_length_c 12.384(2)
_cell_measurement_reflns_used 2545
_cell_measurement_temperature 170(2)
_cell_measurement_theta_max 27.5
_cell_measurement_theta_min 1.75
_cell_volume 663.6(3)
_computing_cell_refinement 'HKL Denzo and Scalepack (Otwinowski & Minor 1997)'
_computing_data_collection 'Collect (Nonius BV, 2000)'
_computing_data_reduction 'HKL Denzo and Scalepak (Otwinowski & Minor, 1997)'
_computing_molecular_graphics 'PLATON (Spek, 2003)'
_computing_publication_material 'SHELXL-97, WinGX (Farrugia, 1999) and PLATON'
_computing_structure_refinement 'SHELXL-97 (Sheldrick, 1997)'
_computing_structure_solution 'SIR97 (Altomare et al., 1999)'
_diffrn_ambient_temperature 170(2)
_diffrn_detector_area_resol_mean 9
_diffrn_measured_fraction_theta_full 0.975
_diffrn_measured_fraction_theta_max 0.975
_diffrn_measurement_device '95mm CCD camera on \k-goniostat'
_diffrn_measurement_device_type KappaCCD
_diffrn_measurement_method '\f and \w'
_diffrn_radiation_monochromator 'horizontally mounted graphite crystal'
_diffrn_radiation_source 'fine-focus sealed tube'
_diffrn_radiation_type MoK\a
_diffrn_radiation_wavelength 0.71073
_diffrn_reflns_av_R_equivalents 0.0000
_diffrn_reflns_av_sigmaI/netI 0.0235
_diffrn_reflns_limit_h_max 0
_diffrn_reflns_limit_h_min -9
_diffrn_reflns_limit_k_max 10
_diffrn_reflns_limit_k_min -9
_diffrn_reflns_limit_l_max 15
_diffrn_reflns_limit_l_min -16
_diffrn_reflns_number 2968
_diffrn_reflns_theta_full 27.50
_diffrn_reflns_theta_max 27.50
_diffrn_reflns_theta_min 1.75
_exptl_absorpt_coefficient_mu 0.087
_exptl_absorpt_correction_T_max 0.9956
_exptl_absorpt_correction_T_min 0.9657
_exptl_absorpt_correction_type none
_exptl_crystal_colour colourless
_exptl_crystal_density_diffrn 1.203
_exptl_crystal_density_method 'not measured'
_exptl_crystal_description plate
_exptl_crystal_F_000 260
_exptl_crystal_size_max 0.40
_exptl_crystal_size_mid 0.30
_exptl_crystal_size_min 0.05
_refine_diff_density_max 1.057
_refine_diff_density_min -0.888
_refine_diff_density_rms 0.098
_refine_ls_extinction_method none
_refine_ls_goodness_of_fit_ref 1.063
_refine_ls_hydrogen_treatment riding
_refine_ls_matrix_type full
_refine_ls_number_parameters 160
_refine_ls_number_reflns 2968
_refine_ls_number_restraints 6
_refine_ls_restrained_S_all 1.112
_refine_ls_R_factor_all 0.1063
_refine_ls_R_factor_gt 0.1026
_refine_ls_shift/su_max 0.001
_refine_ls_shift/su_mean 0.000
_refine_ls_structure_factor_coef Fsqd
_refine_ls_weighting_details 'calc w=1/[\s^2^(Fo^2^)+(0.0833P)^2^+1.3270P] where P=(Fo^2^+2Fc^2^)/3'
_refine_ls_weighting_scheme calc
_refine_ls_wR_factor_gt 0.2394
_refine_ls_wR_factor_ref 0.2417
_reflns_number_gt 2802
_reflns_number_total 2968
_reflns_threshold_expression >2sigma(I)
_cod_data_source_file jo052237psi20051102_104042_2.cif
_cod_depositor_comments
;
The following automatic conversions were performed:
'_symmetry_cell_setting' value 'Triclinic' changed to 'triclinic'
according to '/home/saulius/struct/CIF-dictionaries/cif_core.dic'
dictionary named 'cif_core.dic' version 2.4.1 from 2010-06-29.

Automatic conversion script
Id: cif_fix_enum 1527 2010-12-29 10:47:43Z saulius 
;
_cod_original_formula_sum 'C13 H14 O4 '
_cod_database_code 4021457

loop_
_symmetry_equiv_pos_as_xyz
'x, y, z'
'-x, -y, -z'

loop_
_atom_site_label
_atom_site_type_symbol
_atom_site_fract_x
_atom_site_fract_y
_atom_site_fract_z
_atom_site_U_iso_or_equiv
_atom_site_adp_type
_atom_site_occupancy
_atom_site_symmetry_multiplicity
_atom_site_calc_flag
_atom_site_refinement_flags
_atom_site_disorder_assembly
_atom_site_disorder_group
O1 O 0.0995(3) -0.0389(3) 0.31110(16) 0.0380(6) Uani 1 1 d . . .
O2 O -0.2720(3) -0.4132(3) 0.1012(2) 0.0455(7) Uani 1 1 d . . .
H2 H -0.2939 -0.3711 0.0504 0.055 Uiso 1 1 calc R . .
O4 O 0.5448(3) 0.3083(4) 0.1694(2) 0.0535(8) Uani 1 1 d . . .
H4 H 0.5905 0.3883 0.1363 0.064 Uiso 1 1 calc R . .
O3 O 0.2973(3) 0.2350(3) 0.05076(19) 0.0394(6) Uani 1 1 d . . .
C1 C 0.0251(4) -0.1820(4) 0.2002(2) 0.0267(6) Uani 1 1 d . . .
C2 C 0.1121(4) -0.3391(4) 0.1813(3) 0.0384(7) Uani 1 1 d . . .
H2A H 0.0649 -0.4126 0.2334 0.046 Uiso 1 1 calc R . .
H2B H 0.0777 -0.4289 0.1013 0.046 Uiso 1 1 calc R . .
C3 C 0.3228(5) -0.2488(5) 0.2045(4) 0.0509(10) Uani 1 1 d . . .
H3A H 0.3784 -0.3492 0.1693 0.061 Uiso 1 1 calc R . .
H3B H 0.3577 -0.2006 0.2884 0.061 Uiso 1 1 calc R . .
C4 C 0.4035(4) -0.0832(5) 0.1579(3) 0.0407(8) Uani 1 1 d . . .
H4A H 0.4165 -0.1372 0.0753 0.049 Uiso 1 1 calc R . .
H4B H 0.5286 -0.0045 0.1979 0.049 Uiso 1 1 calc R . .
C5 C 0.2849(3) 0.0477(4) 0.1729(2) 0.0243(5) Uani 1 1 d . . .
C6 C 0.0903(3) -0.0763(4) 0.1157(2) 0.0259(6) Uani 1 1 d . . .
H6A H 0.0140 0.0022 0.1110 0.031 Uiso 1 1 calc R . .
H6B H 0.0918 -0.1654 0.0381 0.031 Uiso 1 1 calc R . .
C7 C 0.3736(4) 0.2061(4) 0.1243(2) 0.0298(6) Uani 1 1 d . . .
C8 C -0.1827(4) -0.2573(5) 0.2019(3) 0.0405(7) Uani 1 1 d . . .
H8A H -0.2106 -0.2990 0.2694 0.049 Uiso 1 1 calc R . .
H8B H -0.2326 -0.1523 0.2101 0.049 Uiso 1 1 calc R . .
C9 C 0.2417(4) 0.1256(4) 0.2993(2) 0.0359(7) Uani 1 1 d D B .
C12 C 0.3992(6) 0.1939(5) 0.3930(3) 0.0601(12) Uani 1 1 d D . .
H12A H 0.5243 0.2170 0.3771 0.072 Uiso 0.70 1 calc PR A 1
H12B H 0.5080 0.2840 0.3813 0.072 Uiso 0.30 1 calc PR A 2
C13A C 0.3474(11) 0.2201(11) 0.5038(5) 0.0750(19) Uiso 0.70 1 d PD B 1
H13A H 0.3905 0.1647 0.5511 0.090 Uiso 0.70 1 calc PR B 1
H13B H 0.2688 0.2933 0.5320 0.090 Uiso 0.70 1 calc PR B 1
C13B C 0.416(3) 0.155(3) 0.4852(11) 0.074(4) Uiso 0.30 1 d PD B 2
H13C H 0.3547 0.2015 0.5495 0.089 Uiso 0.30 1 calc PR B 2
H13D H 0.4893 0.0790 0.4887 0.089 Uiso 0.30 1 calc PR B 2
C10 C 0.1668(6) 0.2901(5) 0.3153(3) 0.0578(11) Uani 1 1 d D . .
H10A H 0.2555 0.4059 0.3720 0.069 Uiso 0.70 1 calc PR B 1
H10B H 0.1703 0.3142 0.2415 0.069 Uiso 0.70 1 calc PR B 1
H10C H 0.2702 0.4023 0.3118 0.069 Uiso 0.30 1 calc PR B 2
H10D H 0.0751 0.2520 0.2490 0.069 Uiso 0.30 1 calc PR B 2
C11A C -0.0181(9) 0.2766(10) 0.3517(8) 0.078(2) Uani 0.70 1 d PD B 1
H11A H -0.0427 0.3942 0.3569 0.093 Uiso 0.70 1 calc PR B 1
H11B H -0.0246 0.2601 0.4269 0.093 Uiso 0.70 1 calc PR B 1
H11C H -0.1105 0.1664 0.2956 0.093 Uiso 0.70 1 calc PR B 1
C11B C 0.078(3) 0.355(3) 0.4222(14) 0.098(6) Uiso 0.30 1 d PD B 2
H11D H 0.0355 0.4590 0.4206 0.118 Uiso 0.30 1 calc PR B 2
H11E H 0.1684 0.3998 0.4893 0.118 Uiso 0.30 1 calc PR B 2
H11F H -0.0272 0.2469 0.4267 0.118 Uiso 0.30 1 calc PR B 2

loop_
_atom_site_aniso_label
_atom_site_aniso_U_11
_atom_site_aniso_U_22
_atom_site_aniso_U_33
_atom_site_aniso_U_23
_atom_site_aniso_U_13
_atom_site_aniso_U_12
O1 0.0514(13) 0.0330(11) 0.0221(9) 0.0140(8) 0.0055(9) -0.0004(9)
O2 0.0300(11) 0.0512(14) 0.0569(14) 0.0424(12) -0.0103(10) -0.0092(9)
O4 0.0320(12) 0.0573(15) 0.0682(17) 0.0493(13) -0.0194(11) -0.0182(10)
O3 0.0306(10) 0.0470(12) 0.0445(12) 0.0352(10) -0.0062(9) -0.0021(9)
C1 0.0269(12) 0.0264(12) 0.0277(13) 0.0163(10) -0.0005(10) 0.0029(10)
C2 0.0351(15) 0.0253(13) 0.0556(19) 0.0188(13) -0.0016(13) 0.0060(11)
C3 0.0363(17) 0.0364(17) 0.091(3) 0.0333(18) -0.0033(17) 0.0138(14)
C4 0.0256(14) 0.0383(16) 0.066(2) 0.0254(15) 0.0071(13) 0.0126(12)
C5 0.0237(12) 0.0241(12) 0.0251(12) 0.0130(10) -0.0018(9) 0.0031(10)
C6 0.0225(12) 0.0295(13) 0.0250(12) 0.0155(10) -0.0015(9) 0.0013(10)
C7 0.0238(12) 0.0328(14) 0.0320(13) 0.0199(11) -0.0017(10) -0.0010(10)
C8 0.0308(15) 0.0475(18) 0.0529(19) 0.0352(15) 0.0104(13) 0.0075(13)
C9 0.0521(18) 0.0245(13) 0.0234(13) 0.0103(10) -0.0005(12) 0.0002(12)
C12 0.073(3) 0.047(2) 0.0351(17) 0.0181(15) -0.0236(17) -0.0171(18)
C10 0.093(3) 0.0326(17) 0.048(2) 0.0108(15) 0.022(2) 0.0238(19)
C11A 0.102(6) 0.062(4) 0.087(5) 0.029(4) 0.037(4) 0.046(4)

loop_
_atom_type_symbol
_atom_type_description
_atom_type_scat_dispersion_real
_atom_type_scat_dispersion_imag
_atom_type_scat_source
C C 0.0033 0.0000 'International Tables Vol C Tables 4.2.6.8 and 6.1.1.4'
H H 0.0000 0.0000 'International Tables Vol C Tables 4.2.6.8 and 6.1.1.4'
O O 0.0106 0.0000 'International Tables Vol C Tables 4.2.6.8 and 6.1.1.4'

loop_
_geom_angle_atom_site_label_1
_geom_angle_atom_site_label_2
_geom_angle_atom_site_label_3
_geom_angle
C1 O1 C9 110.59(19)
C8 O2 H2 109.5
C7 O4 H4 109.5
O1 C1 C8 106.8(2)
O1 C1 C6 104.4(2)
C8 C1 C6 115.1(2)
O1 C1 C2 108.2(2)
C8 C1 C2 112.4(2)
C6 C1 C2 109.5(2)
C3 C2 C1 109.9(2)
C3 C2 H2A 109.7
C1 C2 H2A 109.7
C3 C2 H2B 109.7
C1 C2 H2B 109.7
H2A C2 H2B 108.2
C2 C3 C4 113.6(3)
C2 C3 H3A 108.8
C4 C3 H3A 108.8
C2 C3 H3B 108.8
C4 C3 H3B 108.8
H3A C3 H3B 107.7
C3 C4 C5 113.6(3)
C3 C4 H4A 108.8
C5 C4 H4A 108.8
C3 C4 H4B 108.8
C5 C4 H4B 108.8
H4A C4 H4B 107.7
C7 C5 C6 112.6(2)
C7 C5 C4 110.2(2)
C6 C5 C4 108.4(2)
C7 C5 C9 112.7(2)
C6 C5 C9 99.8(2)
C4 C5 C9 112.8(2)
C1 C6 C5 99.52(19)
C1 C6 H6A 111.9
C5 C6 H6A 111.9
C1 C6 H6B 111.9
C5 C6 H6B 111.9
H6A C6 H6B 109.6
O3 C7 O4 123.1(2)
O3 C7 C5 123.9(2)
O4 C7 C5 113.0(2)
O2 C8 C1 112.5(3)
O2 C8 H8A 109.1
C1 C8 H8A 109.1
O2 C8 H8B 109.1
C1 C8 H8B 109.1
H8A C8 H8B 107.8
O1 C9 C12 108.8(2)
O1 C9 C10 110.3(3)
C12 C9 C10 107.6(3)
O1 C9 C5 102.5(2)
C12 C9 C5 117.0(3)
C10 C9 C5 110.5(2)
C13B C12 C13A 35.7(8)
C13B C12 C9 133.3(9)
C13A C12 C9 115.3(5)
C13B C12 H12A 96.8
C13A C12 H12A 122.4
C9 C12 H12A 122.4
C13B C12 H12B 113.3
C13A C12 H12B 119.1
C9 C12 H12B 113.3
H12A C12 H12B 34.5
C12 C13A H13A 120.0
C12 C13A H13B 120.0
H13A C13A H13B 120.0
C12 C13B H13C 120.0
C12 C13B H13D 120.0
H13C C13B H13D 120.0
C11A C10 C11B 40.7(9)
C11A C10 C9 120.9(4)
C11B C10 C9 118.3(10)
C11A C10 H10A 107.1
C11B C10 H10A 69.8
C9 C10 H10A 107.1
C11A C10 H10B 107.1
C11B C10 H10B 133.6
C9 C10 H10B 107.1
H10A C10 H10B 106.8
C11A C10 H10C 130.3
C11B C10 H10C 107.7
C9 C10 H10C 107.7
H10A C10 H10C 44.3
H10B C10 H10C 64.2
C11A C10 H10D 68.7
C11B C10 H10D 107.7
C9 C10 H10D 107.7
H10A C10 H10D 140.8
H10B C10 H10D 45.2
H10C C10 H10D 107.1
C10 C11A H11A 109.5
C10 C11A H11B 109.5
H11A C11A H11B 109.5
C10 C11A H11C 109.5
H11A C11A H11C 109.5
H11B C11A H11C 109.5
C10 C11B H11D 109.5
C10 C11B H11E 109.5
H11D C11B H11E 109.5
C10 C11B H11F 109.5
H11D C11B H11F 109.5
H11E C11B H11F 109.5

loop_
_geom_bond_atom_site_label_1
_geom_bond_atom_site_label_2
_geom_bond_distance
O1 C1 1.441(3)
O1 C9 1.445(3)
O2 C8 1.417(4)
O2 H2 0.8400
O4 C7 1.316(3)
O4 H4 0.8400
O3 C7 1.206(3)
C1 C8 1.517(4)
C1 C6 1.521(3)
C1 C2 1.533(4)
C2 C3 1.532(4)
C2 H2A 0.9900
C2 H2B 0.9900
C3 C4 1.535(5)
C3 H3A 0.9900
C3 H3B 0.9900
C4 C5 1.545(4)
C4 H4A 0.9900
C4 H4B 0.9900
C5 C7 1.515(3)
C5 C6 1.525(3)
C5 C9 1.560(4)
C6 H6A 0.9900
C6 H6B 0.9900
C8 H8A 0.9900
C8 H8B 0.9900
C9 C12 1.520(4)
C9 C10 1.528(4)
C12 C13B 1.293(7)
C12 C13A 1.394(6)
C12 H12A 0.9500
C12 H12B 0.9500
C13A H13A 0.9500
C13A H13B 0.9500
C13B H13C 0.9500
C13B H13D 0.9500
C10 C11A 1.468(5)
C10 C11B 1.496(7)
C10 H10A 0.9900
C10 H10B 0.9900
C10 H10C 0.9900
C10 H10D 0.9900
C11A H11A 0.9800
C11A H11B 0.9800
C11A H11C 0.9800
C11B H11D 0.9800
C11B H11E 0.9800
C11B H11F 0.9800

loop_
_geom_hbond_atom_site_label_D
_geom_hbond_atom_site_label_H
_geom_hbond_atom_site_label_A
_geom_hbond_distance_DH
_geom_hbond_distance_HA
_geom_hbond_distance_DA
_geom_hbond_angle_DHA
_geom_hbond_site_symmetry_A
O2 H2 O3 0.84 1.89 2.721(3) 168.3 2
O4 H4 O2 0.84 1.76 2.577(3) 164.4 1_665

loop_
_geom_torsion_atom_site_label_1
_geom_torsion_atom_site_label_2
_geom_torsion_atom_site_label_3
_geom_torsion_atom_site_label_4
_geom_torsion
C9 O1 C1 C8 -137.6(2)
C9 O1 C1 C6 -15.4(3)
C9 O1 C1 C2 101.2(3)
O1 C1 C2 C3 -50.9(3)
C8 C1 C2 C3 -168.6(3)
C6 C1 C2 C3 62.3(3)
C1 C2 C3 C4 -40.8(4)
C2 C3 C4 C5 39.1(4)
C3 C4 C5 C7 -179.7(3)
C3 C4 C5 C6 -56.1(3)
C3 C4 C5 C9 53.5(4)
O1 C1 C6 C5 39.2(3)
C8 C1 C6 C5 155.9(2)
C2 C1 C6 C5 -76.5(3)
C7 C5 C6 C1 -166.5(2)
C4 C5 C6 C1 71.3(3)
C9 C5 C6 C1 -46.8(2)
C6 C5 C7 O3 2.1(4)
C4 C5 C7 O3 123.2(3)
C9 C5 C7 O3 -109.9(3)
C6 C5 C7 O4 -177.0(3)
C4 C5 C7 O4 -55.9(3)
C9 C5 C7 O4 71.0(3)
O1 C1 C8 O2 -174.2(2)
C6 C1 C8 O2 70.5(3)
C2 C1 C8 O2 -55.8(3)
C1 O1 C9 C12 -139.2(3)
C1 O1 C9 C10 103.0(3)
C1 O1 C9 C5 -14.7(3)
C7 C5 C9 O1 158.2(2)
C6 C5 C9 O1 38.4(3)
C4 C5 C9 O1 -76.4(3)
C7 C5 C9 C12 -82.9(3)
C6 C5 C9 C12 157.3(3)
C4 C5 C9 C12 42.5(3)
C7 C5 C9 C10 40.6(3)
C6 C5 C9 C10 -79.1(3)
C4 C5 C9 C10 166.1(3)
O1 C9 C12 C13B -12.4(14)
C10 C9 C12 C13B 107.2(13)
C5 C9 C12 C13B -127.8(13)
O1 C9 C12 C13A -50.2(5)
C10 C9 C12 C13A 69.3(5)
C5 C9 C12 C13A -165.7(5)
O1 C9 C10 C11A 6.9(6)
C12 C9 C10 C11A -111.7(5)
C5 C9 C10 C11A 119.5(5)
O1 C9 C10 C11B 53.9(12)
C12 C9 C10 C11B -64.6(12)
C5 C9 C10 C11B 166.6(12)
